data_1566744
loop_
_publ_author_name
'Kodama, Takuya'
'Saito, Kanako'
'Tobisu, Mamoru'

_publ_section_title
;
 Nickel-Catalyzed Skeletal Transformation of Tropone Derivatives via C--C
 Bond Activation: Catalyst-Controlled Access to Diverse Ring Systems
;
_journal_name_full 'Chemical Science'
_journal_paper_doi 10.1039/D2SC01394K
_journal_year 2022
_chemical_formula_moiety 'C41 H26 O'
_chemical_formula_sum 'C41 H26 O'
_chemical_formula_weight 534.62
_space_group_crystal_system triclinic
_space_group_IT_number 2
_space_group_name_Hall '-P 1'
_space_group_name_H-M_alt 'P -1'
_atom_sites_solution_hydrogens geom
_atom_sites_solution_primary dual
_audit_creation_date 2021-06-25
_audit_creation_method
;
Olex2 1.3
(compiled 2020.11.12 svn.r5f609507 for OlexSys, GUI svn.r6272)
;
_audit_update_record
;
2021-10-14 deposited with the CCDC.	2022-04-04 downloaded from the CCDC.
;
_cell_angle_alpha 103.578(2)
_cell_angle_beta 103.147(2)
_cell_angle_gamma 112.391(3)
_cell_formula_units_Z 2
_cell_length_a 10.4122(3)
_cell_length_b 11.1627(3)
_cell_length_c 14.3485(3)
_cell_measurement_reflns_used 8950
_cell_measurement_temperature 123
_cell_measurement_theta_max 74.0450
_cell_measurement_theta_min 4.5400
_cell_volume 1402.62(8)
_computing_cell_refinement 'CrysAlisPro 1.171.40.43a (Rigaku OD, 2019)'
_computing_data_collection 'CrysAlisPro 1.171.40.43a (Rigaku OD, 2019)'
_computing_data_reduction 'CrysAlisPro 1.171.40.43a (Rigaku OD, 2019)'
_computing_molecular_graphics 'Olex2 1.3 (Dolomanov et al., 2009)'
_computing_publication_material 'Olex2 1.3 (Dolomanov et al., 2009)'
_computing_structure_refinement 'SHELXL 2018/3 (Sheldrick, 2015)'
_computing_structure_solution 'SHELXT  (Sheldrick, 2015)'
_diffrn_ambient_temperature 123
_diffrn_detector 'CCD plate'
_diffrn_detector_area_resol_mean 10.0000
_diffrn_detector_type HyPix
_diffrn_measured_fraction_theta_full 0.996
_diffrn_measured_fraction_theta_max 0.984
_diffrn_measurement_details
;
List of Runs (angles in degrees, time in seconds):

  # Type    Start    End  Width  t~exp~   \w     \q     \k     \f   Frames
#--------------------------------------------------------------------------
  1  \w     17.00  46.00   0.50    0.50    --   42.80  77.00   0.00   58
  2  \w     52.00 111.00   0.50    0.50    --   42.80  77.00   0.00  118
  3  \w     89.00 114.00   0.50    2.00    --   76.50 118.00 -71.00   50
  4  \w     71.00 116.00   0.50    0.50    --   42.80 125.00-120.00   90
  5  \w     74.00 104.00   0.50    0.50    --   42.80 125.00-180.00   60
  6  \w     73.00 100.00   0.50    0.50    --   42.80 159.00  81.00   54
  7  \w     75.00 100.00   0.50    2.00    --   76.50 159.00  81.00   50
  8  \w     73.00 105.00   0.50    0.50    --   42.80 125.00 150.00   64
  9  \w    -56.00 -30.00   0.50    2.00    -- -106.00  37.00 -30.00   52
 10  \w    -61.00 -35.00   0.50    2.00    -- -106.00  19.00 -90.00   52
 11  \w    -63.00 -25.00   0.50    2.00    -- -106.00  19.00-150.00   76
 12  \w    -80.00 -54.00   0.50    2.00    -- -106.00  57.00 -60.00   52
 13  \w   -105.00 -80.00   0.50    2.00    -- -106.00 118.00 -71.00   50
 14  \w    -97.00 -32.00   0.50    2.00    -- -106.00 125.00-120.00  130
 15  \w    -68.00 -37.00   0.50    2.00    -- -106.00 125.00 -30.00   62
 16  \w    -71.00 -32.00   0.50    2.00    -- -106.00 125.00  60.00   78
 17  \w    -87.00 -50.00   0.50    2.00    -- -106.00  57.00 120.00   74
 18  \w   -107.00 -32.00   0.50    2.00    -- -106.00 125.00 150.00  150
 19  \w    -82.00 -43.00   0.50    0.50    --  -42.80 159.00  81.00   78
 20  \w   -113.00 -85.00   0.50    2.00    -- -106.00 159.00  81.00   56
 21  \w   -116.00 -33.00   0.50    2.00    -- -106.00 125.00  90.00  166
 22  \w    -87.00 -33.00   0.50    2.00    -- -106.00 129.00  26.18  108
 23  \w    -89.00 -63.00   0.50    2.00    -- -106.00 125.00   0.00   52
 24  \w   -107.00 -81.00   0.50    2.00    -- -106.00  77.00 -60.00   52
 25  \w   -103.00 -78.00   0.50    2.00    -- -106.00  77.00 -30.00   50
 26  \w   -104.00 -64.00   0.50    2.00    -- -106.00  37.00 -30.00   80
 27  \w   -101.00 -75.00   0.50    2.00    -- -106.00 -19.00 -30.00   52
 28  \w   -118.00 -92.00   0.50    2.00    -- -106.00  61.00 -24.74   52
 29  \w   -120.00 -87.00   0.50    2.00    -- -106.00  19.00 -90.00   66
 30  \w   -103.00 -78.00   0.50    2.00    -- -106.00  19.00-150.00   50
 31  \w   -103.00 -44.00   0.50    2.00    -- -106.00  77.00-180.00  118
 32  \w    -93.00  -5.00   0.50    0.50    --  -42.80 118.00 -71.00  176
 33  \w   -113.00 -80.00   0.50    2.00    -- -106.00 125.00 -60.00   66
 34  \w   -116.00 -90.00   0.50    2.00    -- -106.00 125.00 -30.00   52
 35  \w   -118.00 -93.00   0.50    2.00    -- -106.00 129.00  26.18   50
 36  \w   -113.00 -88.00   0.50    2.00    -- -106.00 125.00  60.00   50
 37  \w   -108.00 -38.00   0.50    2.00    -- -106.00  92.00  89.39  140
 38  \w   -121.00 -58.00   0.50    2.00    -- -106.00  57.00  90.00  126
 39  \w   -128.00 -29.00   0.50    2.00    -- -106.00  37.00  60.00  198
 40  \w    -78.00 -36.00   0.50    0.50    --  -42.80 -77.00  90.00   84
 41  \w   -106.00 -81.00   0.50    0.50    --  -42.80-159.00  48.00   50
 42  \w      7.00  73.00   0.50    0.50    --   42.80-118.00-158.00  132
 43  \w     35.00  60.00   0.50    2.00    --   76.50-118.00-158.00   50
 44  \w     68.00 115.00   0.50    0.50    --   42.80-159.00  48.00   94
 45  \w     59.00  84.00   0.50    2.00    --   76.50-159.00  48.00   50
 46  \w   -107.00 -82.00   0.50    2.00    -- -106.00-125.00-180.00   50
 47  \w   -135.00-110.00   0.50    2.00    -- -106.00 -57.00 -60.00   50
 48  \w   -139.00 -84.00   0.50    2.00    -- -106.00 -99.00 -90.00  110
 49  \w   -105.00 -79.00   0.50    2.00    -- -106.00-125.00 -30.00   52
 50  \w   -129.00-104.00   0.50    2.00    -- -106.00-159.00  48.00   50
 51  \w   -116.00 -82.00   0.50    0.50    --  -42.80 -77.00  90.00   68
 52  \w   -115.00 -86.00   0.50    0.50    --  -42.80-125.00 120.00   58
 53  \w   -161.00-108.00   0.50    2.00    -- -106.00 -37.00  60.00  106
 54  \w   -125.00 -89.00   0.50    2.00    -- -106.00  57.00 -60.00   72
 55  \w   -120.00 -95.00   0.50    2.00    -- -106.00  77.00 -90.00   50
 56  \w   -118.00 -70.00   0.50    2.00    -- -106.00  37.00-150.00   96
 57  \w   -106.00 -77.00   0.50    2.00    -- -106.00 -19.00-150.00   58
 58  \w   -157.00 -87.00   0.50    2.00    -- -106.00 -77.00-150.00  140
 59  \w   -170.00-113.00   0.50    2.00    -- -106.00-118.00-158.00  114
 60  \w   -160.00 -80.00   0.50    2.00    -- -106.00-125.00 -90.00  160
 61  \w   -161.00-109.00   0.50    2.00    -- -106.00 -37.00-180.00  104
 62  \w   -170.00-136.00   0.50    2.00    -- -106.00-125.00-120.00   68
 63  \w   -166.00-140.00   0.50    2.00    -- -106.00-125.00-150.00   52
 64  \w   -177.00-141.00   0.50    2.00    -- -106.00-125.00-180.00   72
 65  \w   -175.00-150.00   0.50    2.00    -- -106.00 -57.00 -90.00   50
 66  \w   -175.00 -95.00   0.50    2.00    -- -106.00 -19.00 -90.00  160
 67  \w   -165.00-140.00   0.50    2.00    -- -106.00 -99.00   0.00   50
 68  \w   -177.00-120.00   0.50    2.00    -- -106.00 -19.00 -30.00  114
 69  \w   -128.00-103.00   0.50    2.00    -- -106.00  90.00  74.82   50
 70  \w   -121.00 -96.00   0.50    2.00    -- -106.00 131.00-136.55   50
 71  \w   -108.00 -44.00   0.50    2.00    -- -106.00 125.00-180.00  128
;
_diffrn_measurement_device 'four-circle diffractometer'
_diffrn_measurement_device_type 'XtaLAB Synergy, Single source at offset/far, HyPix'
_diffrn_measurement_method '\w scans'
_diffrn_orient_matrix_type 'CrysAlisPro convention (1999,Acta A55,543-557)'
_diffrn_orient_matrix_UB_11 -0.1056643000
_diffrn_orient_matrix_UB_12 0.0502578000
_diffrn_orient_matrix_UB_13 -0.0518955000
_diffrn_orient_matrix_UB_21 0.0053545000
_diffrn_orient_matrix_UB_22 -0.0680423000
_diffrn_orient_matrix_UB_23 -0.1047490000
_diffrn_orient_matrix_UB_31 -0.1343443000
_diffrn_orient_matrix_UB_32 -0.1355649000
_diffrn_orient_matrix_UB_33 -0.0163299000
_diffrn_radiation_monochromator mirror
_diffrn_radiation_probe x-ray
_diffrn_radiation_type 'Cu K\a'
_diffrn_radiation_wavelength 1.54184
_diffrn_reflns_av_R_equivalents 0.1002
_diffrn_reflns_av_unetI/netI 0.0722
_diffrn_reflns_Laue_measured_fraction_full 0.996
_diffrn_reflns_Laue_measured_fraction_max 0.984
_diffrn_reflns_limit_h_max 12
_diffrn_reflns_limit_h_min -12
_diffrn_reflns_limit_k_max 13
_diffrn_reflns_limit_k_min -13
_diffrn_reflns_limit_l_max 17
_diffrn_reflns_limit_l_min -17
_diffrn_reflns_number 23396
_diffrn_reflns_point_group_measured_fraction_full 0.996
_diffrn_reflns_point_group_measured_fraction_max 0.984
_diffrn_reflns_theta_full 67.684
_diffrn_reflns_theta_max 74.517
_diffrn_reflns_theta_min 3.386
_diffrn_source 'micro-focus sealed X-ray tube'
_diffrn_source_type 'PhotonJet (Cu) X-ray Source'
_exptl_absorpt_coefficient_mu 0.571
_exptl_absorpt_correction_T_max 1.00000
_exptl_absorpt_correction_T_min 0.74994
_exptl_absorpt_correction_type multi-scan
_exptl_absorpt_process_details
;
CrysAlisPro 1.171.40.43a (Rigaku Oxford Diffraction, 2019)
Empirical absorption correction using spherical harmonics,
 implemented in SCALE3 ABSPACK scaling algorithm.
;
_exptl_crystal_colour yellow
_exptl_crystal_colour_primary yellow
_exptl_crystal_density_diffrn 1.266
_exptl_crystal_description block
_exptl_crystal_F_000 560
_exptl_crystal_size_max 0.157
_exptl_crystal_size_mid 0.081
_exptl_crystal_size_min 0.045
_refine_diff_density_max 0.377
_refine_diff_density_min -0.397
_refine_diff_density_rms 0.061
_refine_ls_extinction_coef 0.0031(7)
_refine_ls_extinction_expression Fc^*^=kFc[1+0.001xFc^2^\l^3^/sin(2\q)]^-1/4^
_refine_ls_extinction_method 'SHELXL-2018/3 (Sheldrick 2018)'
_refine_ls_goodness_of_fit_ref 1.059
_refine_ls_hydrogen_treatment constr
_refine_ls_matrix_type full
_refine_ls_number_parameters 380
_refine_ls_number_reflns 5623
_refine_ls_number_restraints 0
_refine_ls_restrained_S_all 1.059
_refine_ls_R_factor_all 0.0670
_refine_ls_R_factor_gt 0.0554
_refine_ls_shift/su_max 0.000
_refine_ls_shift/su_mean 0.000
_refine_ls_structure_factor_coef Fsqd
_refine_ls_weighting_details 'w=1/[\s^2^(Fo^2^)+(0.0939P)^2^+0.0908P] where P=(Fo^2^+2Fc^2^)/3'
_refine_ls_weighting_scheme calc
_refine_ls_wR_factor_gt 0.1469
_refine_ls_wR_factor_ref 0.1579
_reflns_Friedel_coverage 0.000
_reflns_number_gt 4510
_reflns_number_total 5623
_reflns_threshold_expression 'I > 2\s(I)'
_cod_data_source_file d2sc01394k2.cif
_cod_data_source_block tk01-151-f2-4
_cod_original_cell_volume 1402.62(7)
_cod_database_code 1566744
_shelx_shelxl_version_number 2018/3
_chemical_oxdiff_formula 'C41 H26 O1'
_chemical_oxdiff_usercomment 'TK01-151-f2-4 C41 H26 O1'
_shelx_space_group_comment
;
The symmetry employed for this shelxl refinement is uniquely defined
by the following loop, which should always be used as a source of
symmetry information in preference to the above space-group names.
They are only intended as comments.
;
_reflns_odcompleteness_completeness 98.41
_reflns_odcompleteness_iscentric 1
_reflns_odcompleteness_theta 74.33
_olex2_refinement_description
;
1. Fixed Uiso
 At 1.2 times of:
  All C(H) groups
2.a Aromatic/amide H refined with riding coordinates:
 C35(H35), C34(H34), C40(H40), C31(H31), C29(H29), C23(H23), C37(H37),
 C33(H33), C25(H25), C16(H16), C27(H27), C24(H24), C32(H32), C41(H41), C28(H28),
  C12(H12), C39(H39), C38(H38), C22(H22), C14(H14), C15(H15), C18(H18),
 C21(H21), C13(H13), C20(H20), C19(H19)
;
_olex2_submission_special_instructions 'No special instructions were received'
_oxdiff_exptl_absorpt_empirical_details
;
Empirical correction (ABSPACK) includes:
- Absorption correction using spherical harmonics
- Frame scaling
;
_oxdiff_exptl_absorpt_empirical_full_max 3.746
_oxdiff_exptl_absorpt_empirical_full_min 0.291

loop_
_space_group_symop_operation_xyz
'x, y, z'
'-x, -y, -z'

loop_
_atom_site_label
_atom_site_type_symbol
_atom_site_fract_x
_atom_site_fract_y
_atom_site_fract_z
_atom_site_U_iso_or_equiv
_atom_site_adp_type
_atom_site_occupancy
_atom_site_site_symmetry_order
_atom_site_calc_flag
_atom_site_refinement_flags_posn
_atom_site_refinement_flags_adp
_atom_site_refinement_flags_occupancy
_atom_site_disorder_assembly
_atom_site_disorder_group
O42 O 0.93392(12) 0.56454(11) 0.89518(8) 0.0270(3) Uani 1 1 d . . . . .
C9 C 0.85738(16) 0.57941(15) 0.82595(11) 0.0219(3) Uani 1 1 d . . . . .
C2 C 0.55924(16) 0.50214(15) 0.79710(11) 0.0215(3) Uani 1 1 d . . . . .
C36 C 0.74855(16) 0.87403(15) 0.82331(12) 0.0233(3) Uani 1 1 d . . . . .
C30 C 1.00060(16) 0.79837(15) 0.79689(11) 0.0232(3) Uani 1 1 d . . . . .
C6 C 0.62892(17) 0.64636(15) 0.84416(11) 0.0227(3) Uani 1 1 d . . . . .
C4 C 0.42645(17) 0.55841(16) 0.89348(11) 0.0233(3) Uani 1 1 d . . . . .
C1 C 0.59729(17) 0.42206(15) 0.72182(12) 0.0229(3) Uani 1 1 d . . . . .
C35 C 0.99205(17) 0.87721(15) 0.73498(12) 0.0252(3) Uani 1 1 d . . . . .
H35 H 0.904604 0.883027 0.710958 0.030 Uiso 1 1 calc R U . . .
C3 C 0.43033(17) 0.44414(16) 0.82886(12) 0.0236(3) Uani 1 1 d . . . . .
C11 C 0.47039(16) 0.29816(15) 0.63640(11) 0.0231(3) Uani 1 1 d . . . . .
C34 C 1.11314(18) 0.94684(16) 0.70912(12) 0.0278(3) Uani 1 1 d . . . . .
H34 H 1.106189 0.998991 0.668060 0.033 Uiso 1 1 calc R U . . .
C5 C 0.54399(16) 0.68415(16) 0.90542(12) 0.0235(3) Uani 1 1 d . . . . .
C7 C 0.75692(17) 0.74537(15) 0.83120(11) 0.0232(3) Uani 1 1 d . . . . .
C10 C 0.74139(16) 0.46213(15) 0.73053(11) 0.0223(3) Uani 1 1 d . . . . .
C17 C 0.79897(17) 0.40977(15) 0.65274(12) 0.0249(3) Uani 1 1 d . . . . .
C26 C 0.32199(17) 0.54667(16) 0.94176(12) 0.0251(3) Uani 1 1 d . . . . .
C8 C 0.87043(16) 0.71694(15) 0.82172(11) 0.0226(3) Uani 1 1 d . . . . .
C40 C 0.83705(18) 1.12282(16) 0.88001(13) 0.0284(3) Uani 1 1 d . . . . .
H40 H 0.904819 1.211107 0.926918 0.034 Uiso 1 1 calc R U . . .
C31 C 1.13330(17) 0.79072(16) 0.83103(13) 0.0275(3) Uani 1 1 d . . . . .
H31 H 1.140963 0.738335 0.871772 0.033 Uiso 1 1 calc R U . . .
C29 C 0.32692(18) 0.31301(16) 0.81326(12) 0.0271(3) Uani 1 1 d . . . . .
H29 H 0.327848 0.235362 0.772441 0.033 Uiso 1 1 calc R U . . .
C23 C 0.55788(17) 0.80587(16) 0.96974(12) 0.0264(3) Uani 1 1 d . . . . .
H23 H 0.634727 0.891208 0.980604 0.032 Uiso 1 1 calc R U . . .
C37 C 0.63214(17) 0.85855(16) 0.74323(12) 0.0264(3) Uani 1 1 d . . . . .
H37 H 0.561750 0.770133 0.697913 0.032 Uiso 1 1 calc R U . . .
C33 C 1.24428(18) 0.93899(16) 0.74420(13) 0.0296(4) Uani 1 1 d . . . . .
H33 H 1.325313 0.986130 0.727133 0.035 Uiso 1 1 calc R U . . .
C25 C 0.33753(18) 0.67365(17) 1.00619(12) 0.0284(3) Uani 1 1 d . . . . .
H25 H 0.270583 0.672878 1.039589 0.034 Uiso 1 1 calc R U . . .
C16 C 0.47312(17) 0.17083(16) 0.60543(12) 0.0257(3) Uani 1 1 d . . . . .
H16 H 0.557877 0.163834 0.635323 0.031 Uiso 1 1 calc R U . . .
C27 C 0.21406(18) 0.41070(17) 0.92218(13) 0.0295(4) Uani 1 1 d . . . . .
H27 H 0.140334 0.397350 0.950781 0.035 Uiso 1 1 calc R U . . .
C24 C 0.45225(18) 0.79751(17) 1.01873(13) 0.0290(3) Uani 1 1 d . . . . .
H24 H 0.460902 0.879347 1.061199 0.035 Uiso 1 1 calc R U . . .
C32 C 1.25372(18) 0.86052(17) 0.80476(14) 0.0312(4) Uani 1 1 d . . . . .
H32 H 1.341224 0.854486 0.828006 0.037 Uiso 1 1 calc R U . . .
C41 C 0.85062(18) 1.00714(16) 0.89156(13) 0.0282(3) Uani 1 1 d . . . . .
H41 H 0.928941 1.019089 0.945595 0.034 Uiso 1 1 calc R U . . .
C28 C 0.21825(18) 0.29795(17) 0.86063(13) 0.0306(4) Uani 1 1 d . . . . .
H28 H 0.147833 0.209220 0.849718 0.037 Uiso 1 1 calc R U . . .
C12 C 0.34344(18) 0.30646(17) 0.58845(12) 0.0289(3) Uani 1 1 d . . . . .
H12 H 0.340541 0.390767 0.606830 0.035 Uiso 1 1 calc R U . . .
C39 C 0.72229(19) 1.10592(16) 0.79845(13) 0.0292(4) Uani 1 1 d . . . . .
H39 H 0.714102 1.182943 0.789594 0.035 Uiso 1 1 calc R U . . .
C38 C 0.61969(19) 0.97367(17) 0.73009(13) 0.0302(4) Uani 1 1 d . . . . .
H38 H 0.542462 0.961992 0.675373 0.036 Uiso 1 1 calc R U . . .
C22 C 0.73568(19) 0.39083(17) 0.54972(13) 0.0302(4) Uani 1 1 d . . . . .
H22 H 0.653548 0.405936 0.529227 0.036 Uiso 1 1 calc R U . . .
C14 C 0.22386(19) 0.06391(18) 0.48436(13) 0.0344(4) Uani 1 1 d . . . . .
H14 H 0.141533 -0.013963 0.434360 0.041 Uiso 1 1 calc R U . . .
C15 C 0.35014(19) 0.05472(17) 0.53034(13) 0.0314(4) Uani 1 1 d . . . . .
H15 H 0.352768 -0.029629 0.510891 0.038 Uiso 1 1 calc R U . . .
C18 C 0.92304(19) 0.38777(17) 0.68211(14) 0.0322(4) Uani 1 1 d . . . . .
H18 H 0.967036 0.401041 0.750275 0.039 Uiso 1 1 calc R U . . .
C21 C 0.7949(2) 0.34971(19) 0.47819(14) 0.0368(4) Uani 1 1 d . . . . .
H21 H 0.751920 0.336842 0.409965 0.044 Uiso 1 1 calc R U . . .
C13 C 0.2211(2) 0.1900(2) 0.51342(14) 0.0355(4) Uani 1 1 d . . . . .
H13 H 0.136656 0.196765 0.482459 0.043 Uiso 1 1 calc R U . . .
C20 C 0.9175(2) 0.32779(19) 0.50802(16) 0.0405(4) Uani 1 1 d . . . . .
H20 H 0.957311 0.300850 0.459975 0.049 Uiso 1 1 calc R U . . .
C19 C 0.9811(2) 0.34597(19) 0.60947(16) 0.0390(4) Uani 1 1 d . . . . .
H19 H 1.062920 0.330196 0.629200 0.047 Uiso 1 1 calc R U . . .

loop_
_atom_site_aniso_label
_atom_site_aniso_U_11
_atom_site_aniso_U_22
_atom_site_aniso_U_33
_atom_site_aniso_U_23
_atom_site_aniso_U_13
_atom_site_aniso_U_12
O42 0.0297(6) 0.0311(6) 0.0255(6) 0.0134(5) 0.0106(4) 0.0169(5)
C9 0.0224(7) 0.0252(7) 0.0221(7) 0.0096(6) 0.0112(6) 0.0124(6)
C2 0.0226(7) 0.0241(7) 0.0196(7) 0.0090(6) 0.0075(6) 0.0116(6)
C36 0.0245(7) 0.0246(7) 0.0257(8) 0.0107(6) 0.0133(6) 0.0125(6)
C30 0.0247(7) 0.0221(7) 0.0215(7) 0.0061(5) 0.0090(6) 0.0101(6)
C6 0.0258(7) 0.0254(7) 0.0226(7) 0.0106(6) 0.0098(6) 0.0154(6)
C4 0.0249(7) 0.0287(7) 0.0200(7) 0.0102(6) 0.0090(6) 0.0145(6)
C1 0.0275(7) 0.0233(7) 0.0225(7) 0.0105(6) 0.0112(6) 0.0134(6)
C35 0.0258(7) 0.0256(7) 0.0229(8) 0.0079(6) 0.0082(6) 0.0113(6)
C3 0.0253(7) 0.0273(7) 0.0205(7) 0.0093(6) 0.0090(6) 0.0133(6)
C11 0.0264(7) 0.0259(7) 0.0197(7) 0.0087(6) 0.0109(6) 0.0127(6)
C34 0.0320(8) 0.0261(7) 0.0238(8) 0.0087(6) 0.0119(6) 0.0110(6)
C5 0.0248(7) 0.0280(7) 0.0217(7) 0.0101(6) 0.0090(6) 0.0150(6)
C7 0.0248(7) 0.0230(7) 0.0207(7) 0.0072(6) 0.0075(6) 0.0105(6)
C10 0.0264(7) 0.0226(7) 0.0223(7) 0.0100(6) 0.0100(6) 0.0136(6)
C17 0.0262(7) 0.0211(7) 0.0285(8) 0.0071(6) 0.0144(6) 0.0104(6)
C26 0.0258(7) 0.0330(8) 0.0209(7) 0.0108(6) 0.0104(6) 0.0159(6)
C8 0.0250(7) 0.0225(7) 0.0192(7) 0.0069(5) 0.0062(6) 0.0109(6)
C40 0.0309(8) 0.0236(7) 0.0294(8) 0.0072(6) 0.0107(6) 0.0125(6)
C31 0.0256(7) 0.0288(7) 0.0292(8) 0.0119(6) 0.0093(6) 0.0127(6)
C29 0.0310(8) 0.0255(7) 0.0251(8) 0.0080(6) 0.0130(6) 0.0120(6)
C23 0.0277(8) 0.0265(7) 0.0271(8) 0.0087(6) 0.0106(6) 0.0143(6)
C37 0.0283(7) 0.0244(7) 0.0256(8) 0.0082(6) 0.0085(6) 0.0124(6)
C33 0.0273(8) 0.0289(7) 0.0283(8) 0.0077(6) 0.0130(6) 0.0083(6)
C25 0.0292(8) 0.0379(8) 0.0242(8) 0.0106(6) 0.0132(6) 0.0197(7)
C16 0.0280(7) 0.0264(7) 0.0249(8) 0.0109(6) 0.0097(6) 0.0134(6)
C27 0.0294(8) 0.0351(8) 0.0261(8) 0.0115(6) 0.0147(6) 0.0137(7)
C24 0.0331(8) 0.0320(8) 0.0257(8) 0.0067(6) 0.0122(7) 0.0199(7)
C32 0.0248(8) 0.0348(8) 0.0336(9) 0.0112(7) 0.0105(7) 0.0138(7)
C41 0.0279(8) 0.0269(7) 0.0280(8) 0.0087(6) 0.0058(6) 0.0137(6)
C28 0.0293(8) 0.0292(8) 0.0321(9) 0.0116(7) 0.0158(7) 0.0090(6)
C12 0.0326(8) 0.0350(8) 0.0238(8) 0.0088(6) 0.0107(6) 0.0208(7)
C39 0.0377(9) 0.0270(7) 0.0314(9) 0.0130(6) 0.0167(7) 0.0193(7)
C38 0.0335(8) 0.0325(8) 0.0287(8) 0.0141(7) 0.0086(7) 0.0187(7)
C22 0.0321(8) 0.0334(8) 0.0285(8) 0.0110(7) 0.0145(7) 0.0161(7)
C14 0.0314(8) 0.0348(8) 0.0258(8) 0.0031(7) 0.0070(7) 0.0107(7)
C15 0.0373(9) 0.0262(7) 0.0281(8) 0.0078(6) 0.0119(7) 0.0130(7)
C18 0.0317(8) 0.0319(8) 0.0351(9) 0.0085(7) 0.0136(7) 0.0176(7)
C21 0.0431(10) 0.0384(9) 0.0294(9) 0.0089(7) 0.0200(8) 0.0170(8)
C13 0.0314(9) 0.0476(10) 0.0261(9) 0.0065(7) 0.0072(7) 0.0224(8)
C20 0.0414(10) 0.0380(9) 0.0425(11) 0.0056(8) 0.0260(8) 0.0176(8)
C19 0.0336(9) 0.0382(9) 0.0464(11) 0.0064(8) 0.0185(8) 0.0204(8)

loop_
_atom_type_symbol
_atom_type_description
_atom_type_scat_dispersion_real
_atom_type_scat_dispersion_imag
_atom_type_scat_source
C C 0.0181 0.0091 'International Tables Vol C Tables 4.2.6.8 and 6.1.1.4'
H H 0.0000 0.0000 'International Tables Vol C Tables 4.2.6.8 and 6.1.1.4'
O O 0.0492 0.0322 'International Tables Vol C Tables 4.2.6.8 and 6.1.1.4'

loop_
_geom_angle_atom_site_label_1
_geom_angle_atom_site_label_2
_geom_angle_atom_site_label_3
_geom_angle
_geom_angle_site_symmetry_1
_geom_angle_site_symmetry_3
_geom_angle_publ_flag
O42 C9 C10 123.82(13) . . ?
O42 C9 C8 124.92(14) . . ?
C10 C9 C8 111.19(12) . . ?
C6 C2 C1 126.36(13) . . ?
C6 C2 C3 108.21(13) . . ?
C1 C2 C3 125.19(13) . . ?
C37 C36 C7 117.83(13) . . ?
C37 C36 C41 118.59(14) . . ?
C41 C36 C7 123.58(14) . . ?
C35 C30 C8 121.85(14) . . ?
C31 C30 C35 118.30(14) . . ?
C31 C30 C8 119.75(13) . . ?
C2 C6 C5 108.26(13) . . ?
C2 C6 C7 126.83(13) . . ?
C7 C6 C5 124.80(13) . . ?
C5 C4 C3 111.06(13) . . ?
C26 C4 C3 123.97(14) . . ?
C26 C4 C5 124.93(15) . . ?
C2 C1 C11 116.47(13) . . ?
C10 C1 C2 120.27(14) . . ?
C10 C1 C11 123.26(14) . . ?
C30 C35 H35 119.7 . . ?
C34 C35 C30 120.59(15) . . ?
C34 C35 H35 119.7 . . ?
C4 C3 C2 106.30(13) . . ?
C29 C3 C2 135.29(15) . . ?
C29 C3 C4 118.33(14) . . ?
C16 C11 C1 121.51(14) . . ?
C12 C11 C1 119.96(14) . . ?
C12 C11 C16 118.48(14) . . ?
C35 C34 H34 119.8 . . ?
C33 C34 C35 120.39(15) . . ?
C33 C34 H34 119.8 . . ?
C4 C5 C6 106.15(13) . . ?
C23 C5 C6 135.96(14) . . ?
C23 C5 C4 117.83(14) . . ?
C6 C7 C36 114.99(13) . . ?
C8 C7 C36 123.76(13) . . ?
C8 C7 C6 121.16(14) . . ?
C1 C10 C9 117.20(13) . . ?
C1 C10 C17 127.47(14) . . ?
C17 C10 C9 115.17(13) . . ?
C22 C17 C10 120.40(14) . . ?
C18 C17 C10 120.55(15) . . ?
C18 C17 C22 118.91(15) . . ?
C4 C26 C25 116.04(14) . . ?
C4 C26 C27 116.64(15) . . ?
C27 C26 C25 127.32(14) . . ?
C30 C8 C9 114.54(12) . . ?
C7 C8 C9 116.91(13) . . ?
C7 C8 C30 128.23(14) . . ?
C41 C40 H40 120.1 . . ?
C39 C40 H40 120.1 . . ?
C39 C40 C41 119.84(15) . . ?
C30 C31 H31 119.6 . . ?
C32 C31 C30 120.74(15) . . ?
C32 C31 H31 119.6 . . ?
C3 C29 H29 120.5 . . ?
C3 C29 C28 118.90(15) . . ?
C28 C29 H29 120.5 . . ?
C5 C23 H23 120.7 . . ?
C5 C23 C24 118.57(14) . . ?
C24 C23 H23 120.7 . . ?
C36 C37 H37 119.6 . . ?
C36 C37 C38 120.80(15) . . ?
C38 C37 H37 119.6 . . ?
C34 C33 H33 120.2 . . ?
C32 C33 C34 119.56(15) . . ?
C32 C33 H33 120.2 . . ?
C26 C25 H25 120.2 . . ?
C24 C25 C26 119.65(14) . . ?
C24 C25 H25 120.2 . . ?
C11 C16 H16 119.7 . . ?
C15 C16 C11 120.52(15) . . ?
C15 C16 H16 119.7 . . ?
C26 C27 H27 120.0 . . ?
C28 C27 C26 119.97(14) . . ?
C28 C27 H27 120.0 . . ?
C23 C24 H24 118.5 . . ?
C25 C24 C23 122.97(15) . . ?
C25 C24 H24 118.5 . . ?
C31 C32 H32 119.8 . . ?
C33 C32 C31 120.41(16) . . ?
C33 C32 H32 119.8 . . ?
C36 C41 C40 120.89(15) . . ?
C36 C41 H41 119.6 . . ?
C40 C41 H41 119.6 . . ?
C29 C28 H28 118.9 . . ?
C27 C28 C29 122.15(14) . . ?
C27 C28 H28 118.9 . . ?
C11 C12 H12 119.7 . . ?
C13 C12 C11 120.61(15) . . ?
C13 C12 H12 119.7 . . ?
C40 C39 H39 120.1 . . ?
C40 C39 C38 119.75(15) . . ?
C38 C39 H39 120.1 . . ?
C37 C38 H38 119.9 . . ?
C39 C38 C37 120.11(16) . . ?
C39 C38 H38 119.9 . . ?
C17 C22 H22 119.8 . . ?
C21 C22 C17 120.41(17) . . ?
C21 C22 H22 119.8 . . ?
C15 C14 H14 120.3 . . ?
C15 C14 C13 119.44(16) . . ?
C13 C14 H14 120.3 . . ?
C16 C15 H15 119.8 . . ?
C14 C15 C16 120.39(16) . . ?
C14 C15 H15 119.8 . . ?
C17 C18 H18 119.9 . . ?
C19 C18 C17 120.13(17) . . ?
C19 C18 H18 119.9 . . ?
C22 C21 H21 119.9 . . ?
C20 C21 C22 120.23(18) . . ?
C20 C21 H21 119.9 . . ?
C12 C13 H13 119.7 . . ?
C14 C13 C12 120.53(16) . . ?
C14 C13 H13 119.7 . . ?
C21 C20 H20 120.0 . . ?
C21 C20 C19 120.00(16) . . ?
C19 C20 H20 120.0 . . ?
C18 C19 H19 119.8 . . ?
C20 C19 C18 120.32(18) . . ?
C20 C19 H19 119.8 . . ?

loop_
_geom_bond_atom_site_label_1
_geom_bond_atom_site_label_2
_geom_bond_distance
_geom_bond_site_symmetry_2
_geom_bond_publ_flag
O42 C9 1.2114(19) . ?
C9 C10 1.500(2) . ?
C9 C8 1.506(2) . ?
C2 C6 1.397(2) . ?
C2 C1 1.461(2) . ?
C2 C3 1.478(2) . ?
C36 C7 1.500(2) . ?
C36 C37 1.390(2) . ?
C36 C41 1.392(2) . ?
C30 C35 1.401(2) . ?
C30 C8 1.491(2) . ?
C30 C31 1.399(2) . ?
C6 C5 1.482(2) . ?
C6 C7 1.456(2) . ?
C4 C3 1.410(2) . ?
C4 C5 1.407(2) . ?
C4 C26 1.399(2) . ?
C1 C11 1.495(2) . ?
C1 C10 1.358(2) . ?
C35 H35 0.9300 . ?
C35 C34 1.390(2) . ?
C3 C29 1.374(2) . ?
C11 C16 1.399(2) . ?
C11 C12 1.392(2) . ?
C34 H34 0.9300 . ?
C34 C33 1.387(2) . ?
C5 C23 1.385(2) . ?
C7 C8 1.362(2) . ?
C10 C17 1.487(2) . ?
C17 C22 1.403(2) . ?
C17 C18 1.396(2) . ?
C26 C25 1.425(2) . ?
C26 C27 1.415(2) . ?
C40 H40 0.9300 . ?
C40 C41 1.394(2) . ?
C40 C39 1.386(2) . ?
C31 H31 0.9300 . ?
C31 C32 1.389(2) . ?
C29 H29 0.9300 . ?
C29 C28 1.424(2) . ?
C23 H23 0.9300 . ?
C23 C24 1.420(2) . ?
C37 H37 0.9300 . ?
C37 C38 1.390(2) . ?
C33 H33 0.9300 . ?
C33 C32 1.384(3) . ?
C25 H25 0.9300 . ?
C25 C24 1.378(2) . ?
C16 H16 0.9300 . ?
C16 C15 1.390(2) . ?
C27 H27 0.9300 . ?
C27 C28 1.380(2) . ?
C24 H24 0.9300 . ?
C32 H32 0.9300 . ?
C41 H41 0.9300 . ?
C28 H28 0.9300 . ?
C12 H12 0.9300 . ?
C12 C13 1.389(2) . ?
C39 H39 0.9300 . ?
C39 C38 1.387(2) . ?
C38 H38 0.9300 . ?
C22 H22 0.9300 . ?
C22 C21 1.388(2) . ?
C14 H14 0.9300 . ?
C14 C15 1.384(3) . ?
C14 C13 1.384(3) . ?
C15 H15 0.9300 . ?
C18 H18 0.9300 . ?
C18 C19 1.394(2) . ?
C21 H21 0.9300 . ?
C21 C20 1.383(3) . ?
C13 H13 0.9300 . ?
C20 H20 0.9300 . ?
C20 C19 1.385(3) . ?
C19 H19 0.9300 . ?

loop_
_geom_torsion_atom_site_label_1
_geom_torsion_atom_site_label_2
_geom_torsion_atom_site_label_3
_geom_torsion_atom_site_label_4
_geom_torsion
_geom_torsion_site_symmetry_1
_geom_torsion_site_symmetry_2
_geom_torsion_site_symmetry_3
_geom_torsion_site_symmetry_4
_geom_torsion_publ_flag
O42 C9 C10 C1 105.52(18) . . . . ?
O42 C9 C10 C17 -78.60(18) . . . . ?
O42 C9 C8 C30 75.07(19) . . . . ?
O42 C9 C8 C7 -110.86(17) . . . . ?
C9 C10 C17 C22 -131.32(15) . . . . ?
C9 C10 C17 C18 44.28(19) . . . . ?
C2 C6 C5 C4 0.98(17) . . . . ?
C2 C6 C5 C23 177.91(18) . . . . ?
C2 C6 C7 C36 138.90(16) . . . . ?
C2 C6 C7 C8 -37.8(2) . . . . ?
C2 C1 C11 C16 -135.00(15) . . . . ?
C2 C1 C11 C12 42.47(19) . . . . ?
C2 C1 C10 C9 7.2(2) . . . . ?
C2 C1 C10 C17 -168.10(14) . . . . ?
C2 C3 C29 C28 177.95(17) . . . . ?
C36 C7 C8 C9 -176.75(13) . . . . ?
C36 C7 C8 C30 -3.6(3) . . . . ?
C36 C37 C38 C39 -1.3(3) . . . . ?
C30 C35 C34 C33 0.1(2) . . . . ?
C30 C31 C32 C33 0.0(3) . . . . ?
C6 C2 C1 C11 -141.65(15) . . . . ?
C6 C2 C1 C10 37.5(2) . . . . ?
C6 C2 C3 C4 1.04(17) . . . . ?
C6 C2 C3 C29 -175.64(18) . . . . ?
C6 C5 C23 C24 -177.55(16) . . . . ?
C6 C7 C8 C9 -0.4(2) . . . . ?
C6 C7 C8 C30 172.77(14) . . . . ?
C4 C3 C29 C28 1.6(2) . . . . ?
C4 C5 C23 C24 -0.9(2) . . . . ?
C4 C26 C25 C24 -1.0(2) . . . . ?
C4 C26 C27 C28 1.9(2) . . . . ?
C1 C2 C6 C5 173.38(14) . . . . ?
C1 C2 C6 C7 -2.8(3) . . . . ?
C1 C2 C3 C4 -173.66(14) . . . . ?
C1 C2 C3 C29 9.7(3) . . . . ?
C1 C11 C16 C15 175.85(14) . . . . ?
C1 C11 C12 C13 -175.95(15) . . . . ?
C1 C10 C17 C22 44.1(2) . . . . ?
C1 C10 C17 C18 -140.34(17) . . . . ?
C35 C30 C8 C9 142.66(15) . . . . ?
C35 C30 C8 C7 -30.6(2) . . . . ?
C35 C30 C31 C32 0.5(2) . . . . ?
C35 C34 C33 C32 0.4(2) . . . . ?
C3 C2 C6 C5 -1.24(17) . . . . ?
C3 C2 C6 C7 -177.44(14) . . . . ?
C3 C2 C1 C11 32.1(2) . . . . ?
C3 C2 C1 C10 -148.78(15) . . . . ?
C3 C4 C5 C6 -0.32(17) . . . . ?
C3 C4 C5 C23 -177.91(14) . . . . ?
C3 C4 C26 C25 178.61(15) . . . . ?
C3 C4 C26 C27 -0.8(2) . . . . ?
C3 C29 C28 C27 -0.4(3) . . . . ?
C11 C1 C10 C9 -173.72(13) . . . . ?
C11 C1 C10 C17 11.0(2) . . . . ?
C11 C16 C15 C14 0.7(2) . . . . ?
C11 C12 C13 C14 -0.6(3) . . . . ?
C34 C33 C32 C31 -0.5(3) . . . . ?
C5 C6 C7 C36 -36.7(2) . . . . ?
C5 C6 C7 C8 146.61(15) . . . . ?
C5 C4 C3 C2 -0.42(17) . . . . ?
C5 C4 C3 C29 176.93(14) . . . . ?
C5 C4 C26 C25 1.0(2) . . . . ?
C5 C4 C26 C27 -178.40(15) . . . . ?
C5 C23 C24 C25 0.8(3) . . . . ?
C7 C36 C37 C38 -178.53(14) . . . . ?
C7 C36 C41 C40 179.85(14) . . . . ?
C7 C6 C5 C4 177.28(14) . . . . ?
C7 C6 C5 C23 -5.8(3) . . . . ?
C10 C9 C8 C30 -102.25(15) . . . . ?
C10 C9 C8 C7 71.83(17) . . . . ?
C10 C1 C11 C16 45.9(2) . . . . ?
C10 C1 C11 C12 -136.63(16) . . . . ?
C10 C17 C22 C21 176.24(15) . . . . ?
C10 C17 C18 C19 -176.48(15) . . . . ?
C17 C22 C21 C20 -0.4(3) . . . . ?
C17 C18 C19 C20 0.9(3) . . . . ?
C26 C4 C3 C2 -178.35(14) . . . . ?
C26 C4 C3 C29 -1.0(2) . . . . ?
C26 C4 C5 C6 177.58(15) . . . . ?
C26 C4 C5 C23 0.0(2) . . . . ?
C26 C25 C24 C23 0.2(3) . . . . ?
C26 C27 C28 C29 -1.4(3) . . . . ?
C8 C9 C10 C1 -77.14(17) . . . . ?
C8 C9 C10 C17 98.75(15) . . . . ?
C8 C30 C35 C34 -176.94(14) . . . . ?
C8 C30 C31 C32 176.96(15) . . . . ?
C40 C39 C38 C37 -0.1(3) . . . . ?
C31 C30 C35 C34 -0.6(2) . . . . ?
C31 C30 C8 C9 -33.7(2) . . . . ?
C31 C30 C8 C7 153.06(16) . . . . ?
C37 C36 C7 C6 -60.20(19) . . . . ?
C37 C36 C7 C8 116.39(17) . . . . ?
C37 C36 C41 C40 -0.2(2) . . . . ?
C25 C26 C27 C28 -177.37(16) . . . . ?
C16 C11 C12 C13 1.6(2) . . . . ?
C27 C26 C25 C24 178.27(16) . . . . ?
C41 C36 C7 C6 119.80(16) . . . . ?
C41 C36 C7 C8 -63.6(2) . . . . ?
C41 C36 C37 C38 1.5(2) . . . . ?
C41 C40 C39 C38 1.4(2) . . . . ?
C12 C11 C16 C15 -1.6(2) . . . . ?
C39 C40 C41 C36 -1.3(3) . . . . ?
C22 C17 C18 C19 -0.8(2) . . . . ?
C22 C21 C20 C19 0.4(3) . . . . ?
C15 C14 C13 C12 -0.3(3) . . . . ?
C18 C17 C22 C21 0.6(2) . . . . ?
C21 C20 C19 C18 -0.7(3) . . . . ?
C13 C14 C15 C16 0.3(3) . . . . ?
